data_2236913
loop_
_publ_author_name
'Chen, Yen-Jen'
'Hsiao, Mon-Wei'
'Jheng, Nai-Yuan'
'Lai, Yi-Chun'
'Chen, Hsuan-Ying'

_publ_section_title
;
 Bis[2-({[2-(methylsulfanyl)phenyl]imino}methyl)phenolato-\k^2^<i>N</i>,<i>O</i>]zinc
 chloroform disolvate
;
_journal_coeditor_code HP2049
_journal_issue 12
_journal_name_full 'Acta Crystallographica Section E'
_journal_page_first m1496
_journal_paper_doi 10.1107/S1600536812045473
_journal_volume 68
_journal_year 2012
_chemical_formula_iupac '[Zn (C14 H12 N O S)2], 2C H Cl3'
_chemical_formula_moiety 'C28 H24 N2 O2 S2 Zn, 2(C H Cl3)'
_chemical_formula_sum 'C30 H26 Cl6 N2 O2 S2 Zn'
_chemical_formula_weight 788.72
_chemical_name_systematic
;
Bis[2-({[2-(methylsulfanyl)phenyl]imino}methyl)phenolato-
\k^2^<i>N</i>,<i>O</i>]zinc chloroform disolvate
;
_space_group_IT_number 15
_symmetry_cell_setting monoclinic
_symmetry_space_group_name_Hall '-C 2yc'
_symmetry_space_group_name_H-M 'C 1 2/c 1'
_atom_sites_solution_hydrogens geom
_atom_sites_solution_primary direct
_atom_sites_solution_secondary difmap
_audit_creation_method SHELXL-97
_cell_angle_alpha 90.00
_cell_angle_beta 97.309(2)
_cell_angle_gamma 90.00
_cell_formula_units_Z 4
_cell_length_a 10.5673(9)
_cell_length_b 21.5085(19)
_cell_length_c 15.1215(14)
_cell_measurement_reflns_used 4002
_cell_measurement_temperature 110(2)
_cell_measurement_theta_max 25.835
_cell_measurement_theta_min 2.415
_cell_volume 3409.0(5)
_computing_cell_refinement 'SAINT (Bruker, 2007)'
_computing_data_collection 'APEX2 (Bruker, 2007)'
_computing_data_reduction 'SAINT (Bruker, 2007)'
_computing_molecular_graphics 'SHELXTL (Sheldrick, 2008)'
_computing_publication_material 'SHELXTL (Sheldrick, 2008)'
_computing_structure_refinement 'SHELXL97 (Sheldrick, 2008)'
_computing_structure_solution 'SHELXS97 (Sheldrick, 2008)'
_diffrn_ambient_temperature 110(2)
_diffrn_detector_area_resol_mean 16.0690
_diffrn_measured_fraction_theta_full 0.996
_diffrn_measured_fraction_theta_max 0.996
_diffrn_measurement_device_type 'Bruker SMART CCD area-detector'
_diffrn_measurement_method 'phi and omega scans'
_diffrn_radiation_monochromator graphite
_diffrn_radiation_source 'fine-focus sealed tube'
_diffrn_radiation_type MoK\a
_diffrn_radiation_wavelength 0.71073
_diffrn_reflns_av_R_equivalents 0.0370
_diffrn_reflns_av_sigmaI/netI 0.0328
_diffrn_reflns_limit_h_max 13
_diffrn_reflns_limit_h_min -12
_diffrn_reflns_limit_k_max 23
_diffrn_reflns_limit_k_min -26
_diffrn_reflns_limit_l_max 10
_diffrn_reflns_limit_l_min -18
_diffrn_reflns_number 9547
_diffrn_reflns_theta_full 26.02
_diffrn_reflns_theta_max 26.02
_diffrn_reflns_theta_min 2.16
_exptl_absorpt_coefficient_mu 1.344
_exptl_absorpt_correction_T_max 1.0000
_exptl_absorpt_correction_T_min 0.3810
_exptl_absorpt_correction_type multi-scan
_exptl_absorpt_process_details
;
(SADABS; Bruker, 2001)
;
_exptl_crystal_colour yellow
_exptl_crystal_density_diffrn 1.537
_exptl_crystal_density_method 'not measured'
_exptl_crystal_description parallelpiped
_exptl_crystal_F_000 1600
_exptl_crystal_size_max 0.45
_exptl_crystal_size_mid 0.38
_exptl_crystal_size_min 0.32
_refine_diff_density_max 0.498
_refine_diff_density_min -0.504
_refine_ls_extinction_method none
_refine_ls_goodness_of_fit_ref 1.012
_refine_ls_hydrogen_treatment constr
_refine_ls_matrix_type full
_refine_ls_number_parameters 195
_refine_ls_number_reflns 3345
_refine_ls_number_restraints 6
_refine_ls_restrained_S_all 1.011
_refine_ls_R_factor_all 0.0616
_refine_ls_R_factor_gt 0.0438
_refine_ls_shift/su_max 0.000
_refine_ls_shift/su_mean 0.000
_refine_ls_structure_factor_coef Fsqd
_refine_ls_weighting_details 'calc w=1/[\s^2^(Fo^2^)+(0.0900P)^2^+0.0000P] where P=(Fo^2^+2Fc^2^)/3'
_refine_ls_weighting_scheme calc
_refine_ls_wR_factor_gt 0.1223
_refine_ls_wR_factor_ref 0.1354
_reflns_number_gt 2494
_reflns_number_total 3345
_reflns_threshold_expression I>2sigma(I)
_cod_data_source_file hp2049.cif
_cod_data_source_block I
_cod_original_sg_symbol_H-M 'C 2/c'
_cod_database_code 2236913
_cod_database_fobs_code 2236913

loop_
_symmetry_equiv_pos_as_xyz
'x, y, z'
'-x, y, -z+1/2'
'x+1/2, y+1/2, z'
'-x+1/2, y+1/2, -z+1/2'
'-x, -y, -z'
'x, -y, z-1/2'
'-x+1/2, -y+1/2, -z'
'x+1/2, -y+1/2, z-1/2'

loop_
_atom_site_type_symbol
_atom_site_label
_atom_site_fract_x
_atom_site_fract_y
_atom_site_fract_z
_atom_site_U_iso_or_equiv
_atom_site_adp_type
_atom_site_calc_flag
_atom_site_refinement_flags
_atom_site_occupancy
_atom_site_symmetry_multiplicity
Zn Zn 0.0000 0.23879(2) 0.2500 0.0481(2) Uani d S 1 2
S S 0.19745(7) 0.19012(4) 0.13833(6) 0.0531(2) Uani d . 1 1
N N -0.0763(2) 0.17983(10) 0.15038(15) 0.0398(5) Uani d . 1 1
O O -0.12511(19) 0.30361(9) 0.21523(16) 0.0571(6) Uani d . 1 1
C C1 0.3508(3) 0.16784(19) 0.1930(3) 0.0707(10) Uani d . 1 1
H H1A 0.4055 0.2036 0.1999 0.106 Uiso calc R 1 1
H H1B 0.3874 0.1371 0.1577 0.106 Uiso calc R 1 1
H H1C 0.3419 0.1508 0.2505 0.106 Uiso calc R 1 1
C C2 0.1132(3) 0.11931(14) 0.1323(2) 0.0482(7) Uani d . 1 1
C C3 0.1706(3) 0.06183(16) 0.1214(2) 0.0610(9) Uani d . 1 1
H H3A 0.2578 0.0599 0.1180 0.073 Uiso calc R 1 1
C C4 0.0998(4) 0.00797(16) 0.1157(3) 0.0752(11) Uani d . 1 1
H H4A 0.1393 -0.0300 0.1084 0.090 Uiso calc R 1 1
C C5 -0.0301(4) 0.01012(16) 0.1208(3) 0.0751(11) Uani d . 1 1
H H5A -0.0777 -0.0264 0.1174 0.090 Uiso calc R 1 1
C C6 -0.0886(3) 0.06656(14) 0.1308(2) 0.0557(8) Uani d . 1 1
H H6A -0.1758 0.0680 0.1343 0.067 Uiso calc R 1 1
C C7 -0.0181(3) 0.12148(13) 0.13598(19) 0.0441(6) Uani d . 1 1
C C8 -0.1873(3) 0.19109(14) 0.10609(19) 0.0447(7) Uani d . 1 1
H H8A -0.2161 0.1624 0.0621 0.054 Uiso calc R 1 1
C C9 -0.2703(3) 0.24188(13) 0.11654(19) 0.0418(6) Uani d . 1 1
C C10 -0.3943(3) 0.23780(16) 0.0687(2) 0.0537(8) Uani d . 1 1
H H10A -0.4142 0.2039 0.0313 0.064 Uiso calc R 1 1
C C11 -0.4851(3) 0.28157(17) 0.0753(2) 0.0608(9) Uani d . 1 1
H H11A -0.5661 0.2776 0.0436 0.073 Uiso calc R 1 1
C C12 -0.4544(3) 0.33205(18) 0.1302(3) 0.0703(10) Uani d . 1 1
H H12A -0.5162 0.3621 0.1358 0.084 Uiso calc R 1 1
C C13 -0.3341(3) 0.33914(15) 0.1770(3) 0.0638(9) Uani d . 1 1
H H13A -0.3163 0.3741 0.2127 0.077 Uiso calc R 1 1
C C14 -0.2387(3) 0.29454(13) 0.1715(2) 0.0463(7) Uani d . 1 1
Cl Cl3 -0.58113(11) -0.07026(6) 0.05933(10) 0.1060(4) Uani d U 1 1
Cl Cl2 -0.34051(11) -0.13281(7) 0.06052(9) 0.0998(4) Uani d U 1 1
Cl Cl1 -0.36432(13) -0.03130(6) 0.18120(10) 0.1029(4) Uani d U 1 1
C C30 -0.4421(3) -0.09453(17) 0.1255(3) 0.0655(9) Uani d U 1 1
H H30A -0.4660 -0.1238 0.1702 0.079 Uiso calc R 1 1

loop_
_atom_site_aniso_label
_atom_site_aniso_U_11
_atom_site_aniso_U_22
_atom_site_aniso_U_33
_atom_site_aniso_U_12
_atom_site_aniso_U_13
_atom_site_aniso_U_23
Zn 0.0422(3) 0.0320(3) 0.0641(4) 0.000 -0.0162(2) 0.000
S 0.0397(4) 0.0542(5) 0.0646(5) -0.0025(3) 0.0033(3) 0.0053(4)
N 0.0338(10) 0.0403(12) 0.0442(13) 0.0013(9) 0.0003(9) -0.0022(10)
O 0.0470(11) 0.0355(10) 0.0823(16) 0.0041(9) -0.0174(11) 0.0007(10)
C1 0.0438(17) 0.089(3) 0.077(2) 0.0010(17) -0.0032(17) -0.001(2)
C2 0.0471(15) 0.0475(16) 0.0490(17) 0.0050(13) 0.0027(13) 0.0027(14)
C3 0.0593(18) 0.0548(19) 0.070(2) 0.0158(15) 0.0132(17) -0.0005(17)
C4 0.087(3) 0.0436(18) 0.096(3) 0.0141(17) 0.017(2) -0.0066(19)
C5 0.079(2) 0.0471(19) 0.099(3) -0.0049(17) 0.014(2) -0.0124(19)
C6 0.0514(16) 0.0443(16) 0.071(2) -0.0049(13) 0.0061(15) -0.0082(15)
C7 0.0439(14) 0.0431(15) 0.0444(16) 0.0025(12) 0.0026(12) -0.0018(13)
C8 0.0398(14) 0.0494(16) 0.0431(16) -0.0029(12) -0.0011(12) -0.0026(13)
C9 0.0357(13) 0.0474(15) 0.0413(15) 0.0026(11) 0.0015(11) 0.0066(12)
C10 0.0425(16) 0.0648(19) 0.0514(18) -0.0019(13) -0.0037(13) 0.0026(15)
C11 0.0344(15) 0.075(2) 0.069(2) 0.0045(15) -0.0078(14) 0.0192(19)
C12 0.0478(17) 0.064(2) 0.098(3) 0.0205(16) 0.0038(18) 0.019(2)
C13 0.0557(18) 0.0471(17) 0.085(3) 0.0122(15) -0.0055(17) 0.0012(17)
C14 0.0398(14) 0.0406(15) 0.0562(18) 0.0013(12) -0.0031(13) 0.0105(13)
Cl3 0.0805(7) 0.0978(9) 0.1336(11) 0.0076(6) -0.0101(7) -0.0009(8)
Cl2 0.0855(7) 0.1220(10) 0.0938(8) 0.0107(7) 0.0185(6) -0.0140(7)
Cl1 0.1125(9) 0.0812(7) 0.1130(10) -0.0309(6) 0.0068(8) -0.0142(7)
C30 0.068(2) 0.059(2) 0.071(2) -0.0078(16) 0.0122(17) 0.0078(18)

loop_
_atom_type_symbol
_atom_type_description
_atom_type_scat_dispersion_real
_atom_type_scat_dispersion_imag
_atom_type_scat_source
C C 0.0033 0.0016 'International Tables Vol C Tables 4.2.6.8 and 6.1.1.4'
H H 0.0000 0.0000 'International Tables Vol C Tables 4.2.6.8 and 6.1.1.4'
N N 0.0061 0.0033 'International Tables Vol C Tables 4.2.6.8 and 6.1.1.4'
O O 0.0106 0.0060 'International Tables Vol C Tables 4.2.6.8 and 6.1.1.4'
S S 0.1246 0.1234 'International Tables Vol C Tables 4.2.6.8 and 6.1.1.4'
Zn Zn 0.2839 1.4301 'International Tables Vol C Tables 4.2.6.8 and 6.1.1.4'
Cl Cl 0.1484 0.1585 'International Tables Vol C Tables 4.2.6.8 and 6.1.1.4'

loop_
_geom_angle_atom_site_label_1
_geom_angle_atom_site_label_2
_geom_angle_atom_site_label_3
_geom_angle_site_symmetry_1
_geom_angle_site_symmetry_3
_geom_angle
O Zn O . 2 88.54(11)
O Zn N . 2 146.08(10)
O Zn N 2 2 93.12(9)
O Zn N . . 93.12(9)
O Zn N 2 . 146.08(10)
N Zn N 2 . 103.74(12)
C2 S C1 . . 102.40(16)
C8 N C7 . . 117.7(2)
C8 N Zn . . 120.54(19)
C7 N Zn . . 121.25(16)
C14 O Zn . . 125.24(17)
S C1 H1A . . 109.5
S C1 H1B . . 109.5
H1A C1 H1B . . 109.5
S C1 H1C . . 109.5
H1A C1 H1C . . 109.5
H1B C1 H1C . . 109.5
C3 C2 C7 . . 118.9(3)
C3 C2 S . . 123.2(2)
C7 C2 S . . 117.9(2)
C4 C3 C2 . . 120.8(3)
C4 C3 H3A . . 119.6
C2 C3 H3A . . 119.6
C3 C4 C5 . . 120.2(3)
C3 C4 H4A . . 119.9
C5 C4 H4A . . 119.9
C6 C5 C4 . . 119.8(3)
C6 C5 H5A . . 120.1
C4 C5 H5A . . 120.1
C5 C6 C7 . . 120.6(3)
C5 C6 H6A . . 119.7
C7 C6 H6A . . 119.7
C6 C7 C2 . . 119.8(3)
C6 C7 N . . 121.1(3)
C2 C7 N . . 119.0(2)
N C8 C9 . . 128.0(3)
N C8 H8A . . 116.0
C9 C8 H8A . . 116.0
C10 C9 C14 . . 118.8(3)
C10 C9 C8 . . 116.0(3)
C14 C9 C8 . . 125.1(2)
C11 C10 C9 . . 122.4(3)
C11 C10 H10A . . 118.8
C9 C10 H10A . . 118.8
C10 C11 C12 . . 118.4(3)
C10 C11 H11A . . 120.8
C12 C11 H11A . . 120.8
C13 C12 C11 . . 121.7(3)
C13 C12 H12A . . 119.2
C11 C12 H12A . . 119.2
C12 C13 C14 . . 121.0(3)
C12 C13 H13A . . 119.5
C14 C13 H13A . . 119.5
O C14 C13 . . 119.2(3)
O C14 C9 . . 123.2(3)
C13 C14 C9 . . 117.6(3)
Cl1 C30 Cl2 . . 110.6(2)
Cl1 C30 Cl3 . . 110.7(2)
Cl2 C30 Cl3 . . 110.5(2)
Cl1 C30 H30A . . 108.3
Cl2 C30 H30A . . 108.3
Cl3 C30 H30A . . 108.3

loop_
_geom_bond_atom_site_label_1
_geom_bond_atom_site_label_2
_geom_bond_site_symmetry_2
_geom_bond_distance
Zn O . 1.9472(19)
Zn O 2 1.9472(19)
Zn N 2 2.054(2)
Zn N . 2.054(2)
S C2 . 1.761(3)
S C1 . 1.788(3)
N C8 . 1.297(3)
N C7 . 1.427(3)
O C14 . 1.309(3)
C1 H1A . 0.9600
C1 H1B . 0.9600
C1 H1C . 0.9600
C2 C3 . 1.396(4)
C2 C7 . 1.396(4)
C3 C4 . 1.376(5)
C3 H3A . 0.9300
C4 C5 . 1.385(5)
C4 H4A . 0.9300
C5 C6 . 1.380(5)
C5 H5A . 0.9300
C6 C7 . 1.393(4)
C6 H6A . 0.9300
C8 C9 . 1.422(4)
C8 H8A . 0.9300
C9 C10 . 1.417(4)
C9 C14 . 1.420(4)
C10 C11 . 1.357(5)
C10 H10A . 0.9300
C11 C12 . 1.380(5)
C11 H11A . 0.9300
C12 C13 . 1.382(5)
C12 H12A . 0.9300
C13 C14 . 1.402(4)
C13 H13A . 0.9300
Cl3 C30 . 1.748(4)
Cl2 C30 . 1.751(4)
Cl1 C30 . 1.749(4)
C30 H30A . 0.9800
